data_1536503
loop_
_publ_author_name
'Kessler, U.'
'Paulmann, C.'
'Friese, K.'
'Jansen, M.'

_publ_section_title
;
 The commensurately modulated structure of K2 Te O F4
;
_journal_name_full 'Solid State Sciences'
_journal_page_first 249
_journal_page_last 255
_journal_volume 5
_journal_year 2003
_chemical_formula_sum 'F4 K2 O Te'
_chemical_name_systematic 'K2 (Te O F4)'
_space_group_IT_number 63
_symmetry_space_group_name_Hall '-C 2c 2'
_symmetry_space_group_name_H-M 'C m c m'
_cell_angle_alpha 90
_cell_angle_beta 90
_cell_angle_gamma 90
_cell_formula_units_Z 4
_cell_length_a 6.3002
_cell_length_b 13.9886
_cell_length_c 6.517
_cell_volume 574.350
_citation_journal_id_ASTM SSSCFJ
_cod_data_source_file Kessler_SSSCFJ_2003_947.cif
_cod_data_source_block F4K2O1Te1
_cod_original_cell_volume 574.3496
_cod_original_formula_sum 'F4 K2 O1 Te1'
_cod_database_code 1536503

loop_
_symmetry_equiv_pos_as_xyz
x,y,z
-x,-y,z+1/2
x,-y,-z
-x,y,-z+1/2
-x,-y,-z
x,y,-z-1/2
-x,y,z
x,-y,z-1/2
x+1/2,y+1/2,z
-x+1/2,-y+1/2,z+1/2
x+1/2,-y+1/2,-z
-x+1/2,y+1/2,-z+1/2
-x+1/2,-y+1/2,-z
x+1/2,y+1/2,-z-1/2
-x+1/2,y+1/2,z
x+1/2,-y+1/2,z-1/2

loop_
_atom_site_label
_atom_site_type_symbol
_atom_site_fract_x
_atom_site_fract_y
_atom_site_fract_z
_atom_site_occupancy
_atom_site_U_iso_or_equiv
K2 K+1 0 0.577 0.25 1 0.0
F1 F-1 -0.2337 -0.1078 0.4576 1 0.0
O1 O-2 0 -0.2281 0.25 1 0.0
K1 K+1 0 0.2521 0.25 1 0.0
Te1 Te+4 0 -0.10313 0.25 1 0.0
